data_2105906
loop_
_publ_author_name
'Allan, David R.'
'Bailey, Daniel'
'Bird, Nigel'
'Blake, Alexander J.'
'Champness, Neil R.'
'Huang, Deguang'
'Keane, Conal P.'
'McMaster, Jonathan'
'Prior, Timothy J.'
'Tidey, Jeremiah P.'
'Schr\"oder, Martin'

_publ_section_title
;
 High-pressure studies of palladium and platinum thioether macrocyclic
 dihalide complexes
;
_journal_coeditor_code XK5015
_journal_issue 3
_journal_name_full 'Acta Crystallographica Section B'
_journal_page_first 469
_journal_page_last 486
_journal_paper_doi 10.1107/S2052520614008786
_journal_volume 70
_journal_year 2014
_chemical_formula_moiety 'C6 H12 Br2 Pt S3'
_chemical_formula_sum 'C6 H12 Br2 Pt S3'
_chemical_formula_weight 535.25
_chemical_name_systematic
;
 ?
;
_space_group_IT_number 19
_symmetry_cell_setting orthorhombic
_symmetry_space_group_name_Hall 'P 2ac 2ab'
_symmetry_space_group_name_H-M 'P 21 21 21'
_atom_sites_solution_hydrogens geom
_atom_sites_solution_primary direct
_atom_sites_solution_secondary difmap
_audit_creation_method SHELXL97
_cell_angle_alpha 90.00
_cell_angle_beta 90.00
_cell_angle_gamma 90.00
_cell_formula_units_Z 4
_cell_length_a 7.4940(12)
_cell_length_b 12.143(2)
_cell_length_c 12.93(4)
_cell_measurement_pressure 0
_cell_measurement_reflns_used 3320
_cell_measurement_temperature 296(2)
_cell_measurement_theta_max 30.0926
_cell_measurement_theta_min 6.0990
_cell_volume 1177(4)
_computing_cell_refinement
;CrysAlisPro, Oxford Diffraction Ltd.,
Version 1.171.34.9 (release 08-12-2009 CrysAlis171 .NET)
(compiled Dec  8 2009,17:31:18)
;
_computing_data_collection 'CrystalClear (Rigaku, 2008)'
_computing_data_reduction
;
CrysAlisPro, Oxford Diffraction Ltd.,
Version 1.171.34.9 (release 08-12-2009 CrysAlis171 .NET)
(compiled Dec  8 2009,17:31:18)
;
_computing_publication_material 'enCIFer (Allen et al., 2004); PLATON (Spek, 2009)'
_computing_structure_refinement 'SHELXL97 (Sheldrick, 2008)'
_computing_structure_solution 'SHELXS97 (Sheldrick, 2008)'
_diffrn_ambient_temperature 296(2)
_diffrn_detector_area_resol_mean 28.5714
_diffrn_measured_fraction_theta_full 0.345
_diffrn_measured_fraction_theta_max 0.311
_diffrn_measurement_device_type 'Rigaku 724 CCD area detector on Crystal Logic 4-circle kappa goniometer'
_diffrn_measurement_method omega
_diffrn_radiation_monochromator 'silicon double crystal'
_diffrn_radiation_source 'Diamond Light Source Beamline I19'
_diffrn_radiation_type synchrotron
_diffrn_radiation_wavelength 0.6889
_diffrn_reflns_av_R_equivalents 0.035
_diffrn_reflns_av_sigmaI/netI 0.037
_diffrn_reflns_limit_h_max 10
_diffrn_reflns_limit_h_min -9
_diffrn_reflns_limit_k_max 15
_diffrn_reflns_limit_k_min -17
_diffrn_reflns_limit_l_max 5
_diffrn_reflns_limit_l_min -5
_diffrn_reflns_number 4256
_diffrn_reflns_theta_full 27.50
_diffrn_reflns_theta_max 29.40
_diffrn_reflns_theta_min 6.10
_exptl_absorpt_coefficient_mu 19.196
_exptl_absorpt_correction_T_max 1.00000
_exptl_absorpt_correction_T_min 0.54512
_exptl_absorpt_correction_type multi-scan
_exptl_absorpt_process_details
;
CrysAlisPro, Oxford Diffraction Ltd.,
Version 1.171.34.9 (release 08-12-2009 CrysAlis171 .NET)
(compiled Dec  8 2009,17:31:18)
Empirical absorption correction using spherical harmonics,
 implemented in SCALE3 ABSPACK scaling algorithm.
;
_exptl_crystal_colour red
_exptl_crystal_density_diffrn 3.021
_exptl_crystal_density_method 'not measured'
_exptl_crystal_description block
_exptl_crystal_F_000 976
_exptl_crystal_size_max 0.15
_exptl_crystal_size_mid 0.1
_exptl_crystal_size_min 0.1
_refine_diff_density_max 0.31
_refine_diff_density_min -0.34
_refine_ls_abs_structure_details 'Flack H D (1983), Acta Cryst. A39, 876-881'
_refine_ls_abs_structure_Flack -0.002(12)
_refine_ls_extinction_method none
_refine_ls_goodness_of_fit_ref 1.04
_refine_ls_hydrogen_treatment constr
_refine_ls_matrix_type full
_refine_ls_number_parameters 109
_refine_ls_number_reflns 1005
_refine_ls_number_restraints 93
_refine_ls_restrained_S_all 1.02
_refine_ls_R_factor_all 0.0250
_refine_ls_R_factor_gt 0.0207
_refine_ls_shift/su_max 0.008
_refine_ls_shift/su_mean 0.001
_refine_ls_structure_factor_coef Fsqd
_refine_ls_weighting_details 'calc w=1/[\s^2^(Fo^2^)+(0.003P)^2^] where P=(Fo^2^+2Fc^2^)/3'
_refine_ls_weighting_scheme calc
_refine_ls_wR_factor_gt 0.0318
_refine_ls_wR_factor_ref 0.0333
_reflns_number_gt 935
_reflns_number_total 1005
_reflns_threshold_expression >2sigma(I)
_cod_data_source_file xk5015sup1.cif
_cod_data_source_block cmpd_4_0.001_kbar
_cod_database_code 2105906
_cod_database_fobs_code 2105906

loop_
_symmetry_equiv_pos_as_xyz
'x, y, z'
'-x+1/2, -y, z+1/2'
'-x, y+1/2, -z+1/2'
'x+1/2, -y+1/2, -z'

loop_
_atom_site_type_symbol
_atom_site_label
_atom_site_fract_x
_atom_site_fract_y
_atom_site_fract_z
_atom_site_U_iso_or_equiv
_atom_site_adp_type
_atom_site_calc_flag
_atom_site_refinement_flags
_atom_site_occupancy
_atom_site_symmetry_multiplicity
Pt Pt1 -0.92234(3) -0.124729(19) -0.61231(7) 0.0390(5) Uani d U 1 1
Br Br1 -0.76887(12) -0.23773(6) -0.7436(2) 0.0612(14) Uani d U 1 1
Br Br2 -1.16159(10) -0.07998(7) -0.7380(2) 0.0615(14) Uani d U 1 1
S S1 -0.7014(2) 0.10093(13) -0.6002(6) 0.050(3) Uani d U 1 1
C C2 -0.5584(8) 0.0406(5) -0.5003(19) 0.048(3) Uani d U 1 1
H H2A -0.4428 0.0765 -0.5031 0.058 Uiso calc R 1 1
H H2B -0.6102 0.0565 -0.4332 0.058 Uiso calc R 1 1
C C3 -0.5306(7) -0.0819(5) -0.5089(17) 0.046(3) Uani d U 1 1
H H3B -0.4432 -0.1025 -0.4570 0.055 Uiso calc R 1 1
H H3A -0.4767 -0.0960 -0.5758 0.055 Uiso calc R 1 1
S S4 -0.7153(2) -0.17350(13) -0.4959(5) 0.0427(14) Uani d U 1 1
C C5 -0.8077(9) -0.1405(6) -0.367(2) 0.0495(17) Uani d U 1 1
H H5A -0.8712 -0.2045 -0.3414 0.059 Uiso calc R 1 1
H H5B -0.7093 -0.1264 -0.3201 0.059 Uiso calc R 1 1
C C6 -0.9312(10) -0.0439(5) -0.364(2) 0.0486(17) Uani d U 1 1
H H6A -0.8622 0.0230 -0.3552 0.058 Uiso calc R 1 1
H H6B -1.0106 -0.0510 -0.3053 0.058 Uiso calc R 1 1
S S7 -1.0654(2) -0.03328(12) -0.4843(5) 0.0438(14) Uani d U 1 1
C C8 -1.0514(7) 0.1107(5) -0.5148(18) 0.047(3) Uani d U 1 1
H H8B -1.1103 0.1215 -0.5808 0.057 Uiso calc R 1 1
H H8A -1.1210 0.1500 -0.4635 0.057 Uiso calc R 1 1
C C9 -0.8717(8) 0.1661(5) -0.521(2) 0.048(3) Uani d U 1 1
H H9B -0.8252 0.1727 -0.4515 0.057 Uiso calc R 1 1
H H9A -0.8898 0.2401 -0.5472 0.057 Uiso calc R 1 1

loop_
_atom_site_aniso_label
_atom_site_aniso_U_11
_atom_site_aniso_U_22
_atom_site_aniso_U_33
_atom_site_aniso_U_12
_atom_site_aniso_U_13
_atom_site_aniso_U_23
Pt1 0.02743(11) 0.02331(11) 0.0663(15) -0.00203(10) -0.0028(3) 0.0004(3)
Br1 0.0696(5) 0.0428(4) 0.071(4) 0.0111(4) 0.0009(11) -0.0098(9)
Br2 0.0417(4) 0.0602(4) 0.083(4) 0.0013(3) -0.0173(10) 0.0049(11)
S1 0.0404(8) 0.0389(9) 0.070(8) -0.0032(7) 0.001(2) 0.0058(18)
C2 0.029(3) 0.039(2) 0.077(9) -0.004(2) -0.007(4) 0.002(5)
C3 0.025(2) 0.041(3) 0.072(8) 0.002(2) -0.001(4) -0.002(5)
S4 0.0310(7) 0.0287(7) 0.068(4) 0.0060(6) -0.0012(18) -0.0005(17)
C5 0.041(3) 0.043(3) 0.065(4) 0.006(3) 0.005(4) 0.008(5)
C6 0.043(3) 0.039(3) 0.064(5) 0.004(3) 0.007(4) 0.003(4)
S7 0.0238(6) 0.0316(7) 0.076(4) 0.0014(6) 0.0032(18) 0.0034(16)
C8 0.037(3) 0.028(2) 0.077(8) 0.008(2) -0.001(4) 0.000(4)
C9 0.043(3) 0.027(2) 0.073(9) 0.002(2) -0.006(5) 0.000(4)

loop_
_atom_type_symbol
_atom_type_description
_atom_type_scat_dispersion_real
_atom_type_scat_dispersion_imag
_atom_type_scat_source
C C 0.0033 0.0016 'International Tables Vol C Tables 4.2.6.8 and 6.1.1.4'
H H 0.0000 0.0000 'International Tables Vol C Tables 4.2.6.8 and 6.1.1.4'
S S 0.1246 0.1234 'International Tables Vol C Tables 4.2.6.8 and 6.1.1.4'
Br Br -0.2901 2.4595 'International Tables Vol C Tables 4.2.6.8 and 6.1.1.4'
Pt Pt -1.7033 8.3905 'International Tables Vol C Tables 4.2.6.8 and 6.1.1.4'

loop_
_geom_angle_atom_site_label_1
_geom_angle_atom_site_label_2
_geom_angle_atom_site_label_3
_geom_angle_site_symmetry_3
_geom_angle
S4 Pt1 S7 . 88.1(2)
S4 Pt1 Br1 . 89.6(2)
S7 Pt1 Br1 . 175.49(10)
S4 Pt1 Br2 . 176.74(7)
S7 Pt1 Br2 . 91.7(2)
Br1 Pt1 Br2 . 90.45(18)
S4 Pt1 S1 . 80.53(11)
S7 Pt1 S1 . 77.86(11)
Br1 Pt1 S1 . 105.55(10)
Br2 Pt1 S1 . 102.60(10)
S4 Pt1 S4 4_444 88.92(9)
S7 Pt1 S4 4_444 76.06(12)
Br1 Pt1 S4 4_444 100.04(10)
Br2 Pt1 S4 4_444 87.86(13)
S1 Pt1 S4 4_444 152.13(17)
C9 S1 C2 . 100.9(10)
C9 S1 Pt1 . 92.1(2)
C2 S1 Pt1 . 89.7(2)
C3 C2 S1 . 115.1(13)
C3 C2 H2A . 108.5
S1 C2 H2A . 108.5
C3 C2 H2B . 108.5
S1 C2 H2B . 108.5
H2A C2 H2B . 107.5
C2 C3 S4 . 120.1(5)
C2 C3 H3B . 107.3
S4 C3 H3B . 107.3
C2 C3 H3A . 107.3
S4 C3 H3A . 107.3
H3B C3 H3A . 106.9
C3 S4 C5 . 103.9(7)
C3 S4 Pt1 . 108.0(6)
C5 S4 Pt1 . 106.8(4)
C6 C5 S4 . 115.1(17)
C6 C5 H5A . 108.5
S4 C5 H5A . 108.5
C6 C5 H5B . 108.5
S4 C5 H5B . 108.5
H5A C5 H5B . 107.5
C5 C6 S7 . 111.7(16)
C5 C6 H6A . 109.3
S7 C6 H6A . 109.3
C5 C6 H6B . 109.3
S7 C6 H6B . 109.3
H6A C6 H6B . 107.9
C8 S7 C6 . 102.7(7)
C8 S7 Pt1 . 106.8(7)
C6 S7 Pt1 . 108.8(5)
C9 C8 S7 . 119.9(5)
C9 C8 H8B . 107.3
S7 C8 H8B . 107.3
C9 C8 H8A . 107.3
S7 C8 H8A . 107.3
H8B C8 H8A . 106.9
C8 C9 S1 . 117.7(10)
C8 C9 H9B . 107.9
S1 C9 H9B . 107.9
C8 C9 H9A . 107.9
S1 C9 H9A . 107.9
H9B C9 H9A . 107.2

loop_
_geom_bond_atom_site_label_1
_geom_bond_atom_site_label_2
_geom_bond_site_symmetry_2
_geom_bond_distance
Pt1 S4 . 2.242(6)
Pt1 S7 . 2.263(6)
Pt1 Br1 . 2.468(4)
Pt1 Br2 . 2.480(4)
Pt1 S1 . 3.2054(17)
Pt1 S4 4_444 3.575(3)
S1 C9 . 1.816(16)
S1 C2 . 1.831(19)
C2 C3 . 1.506(9)
C2 H2A . 0.9700
C2 H2B . 0.9700
C3 S4 . 1.784(6)
C3 H3B . 0.9700
C3 H3A . 0.9700
S4 C5 . 1.85(3)
C5 C6 . 1.494(9)
C5 H5A . 0.9700
C5 H5B . 0.9700
C6 S7 . 1.86(2)
C6 H6A . 0.9700
C6 H6B . 0.9700
S7 C8 . 1.795(8)
C8 C9 . 1.508(8)
C8 H8B . 0.9700
C8 H8A . 0.9700
C9 H9B . 0.9700
C9 H9A . 0.9700

loop_
_geom_torsion_atom_site_label_1
_geom_torsion_atom_site_label_2
_geom_torsion_atom_site_label_3
_geom_torsion_atom_site_label_4
_geom_torsion_site_symmetry_1
_geom_torsion
S4 Pt1 S1 C9 . -103.5(7)
S7 Pt1 S1 C9 . -13.4(7)
Br1 Pt1 S1 C9 . 169.6(7)
Br2 Pt1 S1 C9 . 75.6(7)
S4 Pt1 S1 C9 4_444 -34.3(7)
S4 Pt1 S1 C2 . -2.6(6)
S7 Pt1 S1 C2 . 87.5(6)
Br1 Pt1 S1 C2 . -89.5(6)
Br2 Pt1 S1 C2 . 176.5(6)
S4 Pt1 S1 C2 4_444 66.5(6)
C9 S1 C2 C3 . 123.3(10)
Pt1 S1 C2 C3 . 31.2(10)
S1 C2 C3 S4 . -63(2)
C2 C3 S4 C5 . -57.3(18)
C2 C3 S4 Pt1 . 55.8(18)
S7 Pt1 S4 C3 . -98.5(5)
Br1 Pt1 S4 C3 . 85.3(5)
Br2 Pt1 S4 C3 . 176(2)
S1 Pt1 S4 C3 . -20.5(5)
S4 Pt1 S4 C3 4_444 -174.6(6)
S7 Pt1 S4 C5 . 12.7(3)
Br1 Pt1 S4 C5 . -163.4(3)
Br2 Pt1 S4 C5 . -73(3)
S1 Pt1 S4 C5 . 90.7(3)
S4 Pt1 S4 C5 4_444 -63.4(3)
C3 S4 C5 C6 . 82.9(7)
Pt1 S4 C5 C6 . -31.1(6)
S4 C5 C6 S7 . 34.5(8)
C5 C6 S7 C8 . -135.0(9)
C5 C6 S7 Pt1 . -22.1(9)
S4 Pt1 S7 C8 . 113.0(5)
Br1 Pt1 S7 C8 . 171.8(11)
Br2 Pt1 S7 C8 . -70.3(5)
S1 Pt1 S7 C8 . 32.3(5)
S4 Pt1 S7 C8 4_444 -157.6(5)
S4 Pt1 S7 C6 . 2.8(3)
Br1 Pt1 S7 C6 . 61.6(11)
Br2 Pt1 S7 C6 . 179.6(3)
S1 Pt1 S7 C6 . -77.9(3)
S4 Pt1 S7 C6 4_444 92.2(3)
C6 S7 C8 C9 . 52.3(19)
Pt1 S7 C8 C9 . -62.0(18)
S7 C8 C9 S1 . 50(2)
C2 S1 C9 C8 . -104.5(15)
Pt1 S1 C9 C8 . -14.4(15)
